data_4507803
loop_
_publ_author_name
'Hollis, Courtney A.'
'Batten, Stuart R.'
'Sumby, Christopher J.'

_publ_section_title
;
 Two-Dimensional and Three-Dimensional Coordination Polymers of
 Hexakis(4-cyanophenyl)[3]radialene: The Role of Stoichiometry and
 Kinetics
;
_journal_issue 6
_journal_name_full 'Crystal Growth &amp; Design'
_journal_page_first 2350
_journal_paper_doi 10.1021/cg400036x
_journal_volume 13
_journal_year 2013
_chemical_formula_sum 'C110 H90 Cu2 F12 N26 O28 P2'
_chemical_formula_weight 2641.10
_chemical_name_systematic
; 
 ? 
;
_space_group_IT_number 61
_symmetry_cell_setting orthorhombic
_symmetry_space_group_name_Hall '-P 2ac 2ab'
_symmetry_space_group_name_H-M 'P b c a'
_atom_sites_solution_hydrogens geom
_atom_sites_solution_primary direct
_atom_sites_solution_secondary difmap
_audit_creation_method SHELXL-97
_cell_angle_alpha 90.00
_cell_angle_beta 90.00
_cell_angle_gamma 90.00
_cell_formula_units_Z 8
_cell_length_a 23.653(5)
_cell_length_b 23.737(4)
_cell_length_c 51.930(10)
_cell_measurement_reflns_used 25220
_cell_measurement_temperature 150(2)
_cell_measurement_theta_max 28.86
_cell_measurement_theta_min 1.16
_cell_volume 29156(10)
_computing_data_collection Blu-Ice
_computing_molecular_graphics 'XSeed (Barbour, 2001)'
_computing_publication_material 'CIFTAB (Sheldrick)'
_computing_structure_refinement 'SHELXL-97 (Sheldrick, 1997)'
_computing_structure_solution 'SHELXS-97 (Sheldrick, 1990)'
_diffrn_ambient_temperature 150(2)
_diffrn_measured_fraction_theta_full 0.962
_diffrn_measured_fraction_theta_max 0.659
_diffrn_measurement_device_type 'CCD detector'
_diffrn_measurement_method 'phi scan'
_diffrn_radiation_source 'Australian Synchrotron, Station MX1'
_diffrn_radiation_type synchrotron
_diffrn_radiation_wavelength 0.71073
_diffrn_reflns_av_R_equivalents 0.1581
_diffrn_reflns_av_sigmaI/netI 0.1253
_diffrn_reflns_limit_h_max 29
_diffrn_reflns_limit_h_min -28
_diffrn_reflns_limit_k_max 26
_diffrn_reflns_limit_k_min -25
_diffrn_reflns_limit_l_max 68
_diffrn_reflns_limit_l_min -68
_diffrn_reflns_number 174567
_diffrn_reflns_theta_full 21.00
_diffrn_reflns_theta_max 28.86
_diffrn_reflns_theta_min 1.16
_exptl_absorpt_coefficient_mu 0.399
_exptl_absorpt_correction_type multi-scan
_exptl_absorpt_process_details
;
Using multiple and symmetry-related data measurements via the program SADABS
See R.H. Blessing, Acta Cryst (1995), A51, 33-38 
;
_exptl_crystal_colour red
_exptl_crystal_density_diffrn 1.2032
_exptl_crystal_density_method 'not measured'
_exptl_crystal_description octahedron
_exptl_crystal_F_000 10816
_exptl_crystal_size_max 1.6
_exptl_crystal_size_mid 1.3
_exptl_crystal_size_min 1.1
_platon_squeeze_details
;
;
_refine_diff_density_max 1.087
_refine_diff_density_min -1.180
_refine_diff_density_rms 0.108
_refine_ls_extinction_method none
_refine_ls_goodness_of_fit_ref 1.086
_refine_ls_hydrogen_treatment constr
_refine_ls_matrix_type full
_refine_ls_number_parameters 901
_refine_ls_number_reflns 25220
_refine_ls_number_restraints 3
_refine_ls_restrained_S_all 1.088
_refine_ls_R_factor_all 0.1779
_refine_ls_R_factor_gt 0.1336
_refine_ls_shift/su_max 0.001
_refine_ls_shift/su_mean 0.000
_refine_ls_structure_factor_coef Fsqd
_refine_ls_weighting_details 'calc w=1/[\s^2^(Fo^2^)+(0.2000P)^2^+0.0000P] where P=(Fo^2^+2Fc^2^)/3'
_refine_ls_weighting_scheme calc
_refine_ls_wR_factor_gt 0.3397
_refine_ls_wR_factor_ref 0.3590
_reflns_number_gt 13060
_reflns_number_total 25220
_reflns_threshold_expression >2sigma(I)
_cod_data_source_file cg400036x_si_001.cif
_cod_data_source_block 4b
_cod_original_sg_symbol_H-M Pbca
_cod_database_code 4507803

loop_
_symmetry_equiv_pos_as_xyz
'x, y, z'
'-x+1/2, -y, z+1/2'
'x+1/2, -y+1/2, -z'
'-x, y+1/2, -z+1/2'
'-x, -y, -z'
'x-1/2, y, -z-1/2'
'-x-1/2, y-1/2, z'
'x, -y-1/2, z-1/2'

loop_
_atom_site_label
_atom_site_type_symbol
_atom_site_fract_x
_atom_site_fract_y
_atom_site_fract_z
_atom_site_U_iso_or_equiv
_atom_site_adp_type
_atom_site_occupancy
_atom_site_symmetry_multiplicity
_atom_site_calc_flag
_atom_site_refinement_flags
Cu1 Cu 0.97449(3) 0.57303(3) 0.136801(13) 0.0396(2) Uani 1 1 d .
C1 C 1.1782(3) 0.2860(3) 0.22305(11) 0.0431(15) Uani 1 1 d D
Cu2 Cu 1.03582(4) 0.24477(4) -0.106508(15) 0.0530(3) Uani 1 1 d .
C2 C 1.2228(3) 0.2387(3) 0.22524(12) 0.0436(16) Uani 1 1 d D
C3 C 1.2259(3) 0.2787(3) 0.20617(13) 0.060(2) Uani 1 1 d D
C4 C 1.1365(3) 0.3127(3) 0.23291(11) 0.0436(16) Uani 1 1 d .
C5 C 1.2442(2) 0.1971(3) 0.23803(11) 0.0391(15) Uani 1 1 d .
C6 C 1.2503(3) 0.2995(3) 0.18352(10) 0.0407(15) Uani 1 1 d D
C11 C 1.10554(7) 0.35416(8) 0.21633(3) 0.0391(15) Uani 1 1 d G
C12 C 1.08173(8) 0.40323(8) 0.22611(3) 0.0432(15) Uani 1 1 d G
H12 H 1.0831 0.4106 0.2441 0.052 Uiso 1 1 calc R
C13 C 1.05593(8) 0.44149(7) 0.20961(3) 0.0424(15) Uani 1 1 d G
H13 H 1.0397 0.4750 0.2163 0.051 Uiso 1 1 calc R
C14 C 1.05394(7) 0.43068(7) 0.18332(3) 0.0416(15) Uani 1 1 d G
C15 C 1.07775(6) 0.38161(7) 0.17353(3) 0.0504(17) Uani 1 1 d G
H15 H 1.0764 0.3742 0.1556 0.061 Uiso 1 1 calc R
C16 C 1.10355(6) 0.34335(7) 0.19004(3) 0.061(2) Uani 1 1 d G
H16 H 1.1198 0.3098 0.1834 0.073 Uiso 1 1 calc R
C17 C 1.02687(7) 0.46882(7) 0.16697(3) 0.066(2) Uani 1 1 d G
N18 N 0.99958(8) 0.50317(7) 0.15187(3) 0.0515(14) Uani 1 1 d G
C21 C 1.11795(8) 0.30218(9) 0.26009(3) 0.0505(17) Uani 1 1 d G
C22 C 1.06102(8) 0.30386(9) 0.26668(3) 0.0480(16) Uani 1 1 d G
H22 H 1.0337 0.3124 0.2539 0.058 Uiso 1 1 calc R
C23 C 1.0436(3) 0.2932(3) 0.29169(12) 0.0553(18) Uani 1 1 d .
H23 H 1.0050 0.2971 0.2965 0.066 Uiso 1 1 calc R
C24 C 1.0859(3) 0.2759(3) 0.31030(11) 0.0421(15) Uani 1 1 d .
C25 C 1.1422(3) 0.2795(3) 0.30399(11) 0.0452(16) Uani 1 1 d .
H25 H 1.1700 0.2757 0.3171 0.054 Uiso 1 1 calc R
C26 C 1.1590(2) 0.2888(3) 0.27863(11) 0.0411(15) Uani 1 1 d .
H26 H 1.1977 0.2860 0.2739 0.049 Uiso 1 1 calc R
C27 C 1.0683(3) 0.2669(3) 0.33597(14) 0.0558(18) Uani 1 1 d .
N28 N 1.0538(2) 0.2559(3) 0.35754(11) 0.0560(15) Uani 1 1 d .
C31 C 1.2099(3) 0.1728(3) 0.25969(14) 0.0566(19) Uani 1 1 d .
C32 C 1.1517(3) 0.1708(3) 0.25802(13) 0.0547(18) Uani 1 1 d .
H32 H 1.1326 0.1863 0.2436 0.066 Uiso 1 1 calc R
C33 C 1.1207(3) 0.1447(3) 0.27878(12) 0.0490(17) Uani 1 1 d .
H33 H 1.0816 0.1367 0.2770 0.059 Uiso 1 1 calc R
C34 C 1.1502(3) 0.1311(3) 0.30227(12) 0.0469(16) Uani 1 1 d .
C35 C 1.2041(3) 0.1341(3) 0.30189(13) 0.0583(19) Uani 1 1 d .
H35 H 1.2227 0.1222 0.3171 0.070 Uiso 1 1 calc R
C36 C 1.2378(3) 0.1520(3) 0.28286(11) 0.0414(15) Uani 1 1 d .
H36 H 1.2778 0.1511 0.2844 0.050 Uiso 1 1 calc R
C37 C 1.1173(3) 0.1138(3) 0.32279(13) 0.0544(18) Uani 1 1 d .
N38 N 1.08673(12) 0.09719(12) 0.34053(5) 0.0489(14) Uani 1 1 d G
C41 C 1.29894(10) 0.17121(13) 0.23158(4) 0.0485(17) Uani 1 1 d G
C42 C 1.30553(13) 0.11303(13) 0.23174(4) 0.079(3) Uani 1 1 d G
H42 H 1.2743 0.0896 0.2359 0.095 Uiso 1 1 calc R
C43 C 1.3562(3) 0.0896(3) 0.22595(12) 0.0450(16) Uani 1 1 d .
H43 H 1.3601 0.0498 0.2255 0.054 Uiso 1 1 calc R
C44 C 1.4022(3) 0.1234(3) 0.22077(13) 0.0511(17) Uani 1 1 d .
C45 C 1.3986(3) 0.1834(3) 0.21906(15) 0.062(2) Uani 1 1 d .
H45 H 1.4297 0.2062 0.2140 0.074 Uiso 1 1 calc R
C46 C 1.3455(3) 0.2065(3) 0.22546(11) 0.0426(15) Uani 1 1 d .
H46 H 1.3408 0.2462 0.2257 0.051 Uiso 1 1 calc R
C47 C 1.4567(3) 0.1037(3) 0.21348(13) 0.0520(17) Uani 1 1 d .
N48 N 1.5002(3) 0.0787(3) 0.20841(13) 0.0666(17) Uani 1 1 d .
C51 C 1.2973(3) 0.2629(3) 0.17127(13) 0.0538(18) Uani 1 1 d .
C52 C 1.2885(3) 0.2067(3) 0.16972(11) 0.0393(15) Uani 1 1 d .
H52 H 1.2533 0.1928 0.1757 0.047 Uiso 1 1 calc R
C53 C 1.3255(4) 0.1693(4) 0.16045(16) 0.082(3) Uani 1 1 d .
H53 H 1.3179 0.1305 0.1575 0.099 Uiso 1 1 calc R
C54 C 1.3862(3) 0.2009(3) 0.15494(11) 0.0395(15) Uani 1 1 d .
C55 C 1.3922(3) 0.2542(3) 0.15561(12) 0.0514(18) Uani 1 1 d .
H55 H 1.4279 0.2700 0.1513 0.062 Uiso 1 1 calc R
C56 C 1.3469(3) 0.2913(3) 0.16259(12) 0.0472(16) Uani 1 1 d .
H56 H 1.3497 0.3311 0.1615 0.057 Uiso 1 1 calc R
C57 C 1.4315(3) 0.1664(3) 0.14679(11) 0.0492(17) Uani 1 1 d .
N58 N 1.4633(2) 0.1284(2) 0.14177(9) 0.0438(13) Uani 1 1 d .
C61 C 1.2361(2) 0.3602(3) 0.17156(10) 0.0375(14) Uani 1 1 d .
C62 C 1.2345(3) 0.3634(3) 0.14640(12) 0.0485(17) Uani 1 1 d .
H62 H 1.2465 0.3326 0.1361 0.058 Uiso 1 1 calc R
C63 C 1.2142(3) 0.4150(3) 0.13459(10) 0.0409(15) Uani 1 1 d .
H63 H 1.2132 0.4197 0.1164 0.049 Uiso 1 1 calc R
C64 C 1.1960(3) 0.4578(3) 0.15163(12) 0.0474(16) Uani 1 1 d .
C65 C 1.2004(3) 0.4504(3) 0.17734(12) 0.0495(17) Uani 1 1 d .
H65 H 1.1893 0.4798 0.1887 0.059 Uiso 1 1 calc R
C66 C 1.2217(3) 0.3987(3) 0.18772(12) 0.0511(17) Uani 1 1 d .
H66 H 1.2250 0.3931 0.2058 0.061 Uiso 1 1 calc R
C67 C 1.1721(3) 0.5088(3) 0.14231(12) 0.0482(17) Uani 1 1 d .
N68 N 1.14615(9) 0.54182(10) 0.13318(4) 0.0588(16) Uani 1 1 d G
C71 C 0.80305(10) 0.52763(10) -0.02709(3) 0.0395(15) Uani 1 1 d G
C72 C 0.75795(11) 0.53319(11) -0.04586(4) 0.0411(15) Uani 1 1 d GD
C73 C 0.76091(10) 0.57139(11) -0.02470(4) 0.061(2) Uani 1 1 d G
C74 C 0.84773(10) 0.50052(10) -0.01708(3) 0.0515(17) Uani 1 1 d G
C75 C 0.72367(12) 0.50482(12) -0.06357(4) 0.0492(17) Uani 1 1 d GD
C76 C 0.74565(10) 0.61586(11) -0.01335(4) 0.063(2) Uani 1 1 d G
C81 C 0.87068(7) 0.51721(8) 0.00716(3) 0.0473(16) Uani 1 1 d G
C82 C 0.83329(7) 0.52234(8) 0.02768(3) 0.0525(18) Uani 1 1 d G
H82 H 0.7940 0.5159 0.0251 0.063 Uiso 1 1 calc R
C83 C 0.85332(8) 0.53683(8) 0.05195(3) 0.0512(17) Uani 1 1 d G
H83 H 0.8278 0.5403 0.0660 0.061 Uiso 1 1 calc R
C84 C 0.91073(8) 0.54619(8) 0.05571(3) 0.0444(15) Uani 1 1 d G
C85 C 0.94813(7) 0.54106(9) 0.03520(4) 0.0406(15) Uani 1 1 d G
H85 H 0.9874 0.5475 0.0378 0.049 Uiso 1 1 calc R
C86 C 0.92810(7) 0.52657(9) 0.01092(3) 0.0432(15) Uani 1 1 d G
H86 H 0.9537 0.5231 -0.0031 0.052 Uiso 1 1 calc R
C87 C 0.93061(9) 0.55528(9) 0.08144(3) 0.0325(13) Uani 1 1 d G
N88 N 0.94863(10) 0.56369(11) 0.10113(4) 0.0490(14) Uani 1 1 d G
C91 C 0.87793(9) 0.45521(10) -0.03390(4) 0.0460(16) Uani 1 1 d G
C92 C 0.90533(10) 0.41065(10) -0.02182(4) 0.0397(15) Uani 1 1 d G
H92 H 0.9054 0.4092 -0.0035 0.048 Uiso 1 1 calc R
C93 C 0.9329(2) 0.3678(3) -0.03552(11) 0.0385(14) Uani 1 1 d .
H93 H 0.9531 0.3387 -0.0270 0.046 Uiso 1 1 calc R
C94 C 0.9288(3) 0.3706(3) -0.06382(11) 0.0454(16) Uani 1 1 d .
C95 C 0.8978(3) 0.4138(3) -0.07487(13) 0.0560(19) Uani 1 1 d .
H95 H 0.8903 0.4111 -0.0928 0.067 Uiso 1 1 calc R
C96 C 0.8764(3) 0.4615(3) -0.06179(12) 0.0496(17) Uani 1 1 d .
H96 H 0.8625 0.4941 -0.0703 0.059 Uiso 1 1 calc R
C97 C 0.9560(3) 0.3285(3) -0.07723(14) 0.0595(19) Uani 1 1 d .
N98 N 0.9796(2) 0.2966(3) -0.09012(11) 0.0559(15) Uani 1 1 d .
C101 C 0.7356(3) 0.4484(3) -0.07216(12) 0.0483(17) Uani 1 1 d .
C102 C 0.7544(3) 0.4092(3) -0.05418(11) 0.0427(15) Uani 1 1 d .
H102 H 0.7608 0.4205 -0.0369 0.051 Uiso 1 1 calc R
C103 C 0.7640(3) 0.3518(4) -0.06162(15) 0.067(2) Uani 1 1 d .
H103 H 0.7746 0.3242 -0.0493 0.080 Uiso 1 1 calc R
C104 C 0.7578(3) 0.3386(3) -0.08636(13) 0.0508(17) Uani 1 1 d .
C105 C 0.7377(3) 0.3740(3) -0.10475(13) 0.0567(19) Uani 1 1 d .
H105 H 0.7312 0.3603 -0.1217 0.068 Uiso 1 1 calc R
C106 C 0.7259(3) 0.4338(3) -0.09864(12) 0.0513(17) Uani 1 1 d .
H106 H 0.7130 0.4602 -0.1111 0.062 Uiso 1 1 calc R
C107 C 0.7659(3) 0.2843(3) -0.09470(12) 0.0562(19) Uani 1 1 d .
N108 N 0.7749(2) 0.23037(14) -0.09786(8) 0.126(3) Uani 1 1 d G
C111 C 0.67429(13) 0.53949(15) -0.07437(5) 0.0457(16) Uani 1 1 d G
C112 C 0.62140(13) 0.51488(17) -0.07742(6) 0.0534(19) Uani 1 1 d G
H112 H 0.6171 0.4755 -0.0747 0.064 Uiso 1 1 calc R
C113 C 0.5747(3) 0.5470(3) -0.08440(12) 0.0510(17) Uani 1 1 d .
H113 H 0.5378 0.5312 -0.0845 0.061 Uiso 1 1 calc R
C114 C 0.5844(3) 0.6073(3) -0.09183(11) 0.0375(14) Uani 1 1 d .
C115 C 0.6383(3) 0.6335(3) -0.08835(15) 0.067(2) Uani 1 1 d .
H115 H 0.6448 0.6724 -0.0916 0.080 Uiso 1 1 calc R
C116 C 0.6813(3) 0.5965(3) -0.07969(13) 0.0541(18) Uani 1 1 d .
H116 H 0.7180 0.6119 -0.0773 0.065 Uiso 1 1 calc R
C117 C 0.5421(3) 0.6375(3) -0.09774(12) 0.0482(17) Uani 1 1 d .
N118 N 0.4985(3) 0.6693(3) -0.10047(12) 0.074(2) Uani 1 1 d .
C121 C 0.6852(3) 0.6416(4) -0.01532(14) 0.066(2) Uani 1 1 d .
C122 C 0.6421(3) 0.6035(3) -0.01984(13) 0.0538(18) Uani 1 1 d .
H122 H 0.6474 0.5638 -0.0198 0.065 Uiso 1 1 calc R
C123 C 0.5871(3) 0.6307(3) -0.02480(12) 0.0496(17) Uani 1 1 d .
H123 H 0.5543 0.6076 -0.0256 0.060 Uiso 1 1 calc R
C124 C 0.5813(3) 0.6829(4) -0.02800(15) 0.067(2) Uani 1 1 d .
C125 C 0.6265(4) 0.7321(4) -0.02442(17) 0.080(3) Uani 1 1 d .
H125 H 0.6189 0.7713 -0.0231 0.097 Uiso 1 1 calc R
C126 C 0.6840(4) 0.7041(4) -0.02346(17) 0.080(3) Uani 1 1 d .
H126 H 0.7176 0.7240 -0.0277 0.096 Uiso 1 1 calc R
C127 C 0.5199(5) 0.7096(4) -0.02956(17) 0.075(2) Uani 1 1 d .
N128 N 0.4801(3) 0.7288(4) -0.03144(13) 0.078(2) Uani 1 1 d .
C131 C 0.7765(3) 0.6452(3) 0.00740(12) 0.0483(16) Uani 1 1 d .
C132 C 0.7459(5) 0.6643(5) 0.0309(2) 0.107(3) Uani 1 1 d .
H132 H 0.7066 0.6584 0.0335 0.128 Uiso 1 1 calc R
C133 C 0.7817(3) 0.6924(3) 0.04919(13) 0.0583(19) Uani 1 1 d .
H133 H 0.7642 0.7091 0.0638 0.070 Uiso 1 1 calc R
C134 C 0.8436(3) 0.6972(3) 0.04687(14) 0.0595(19) Uani 1 1 d .
C135 C 0.8716(3) 0.6736(3) 0.02419(11) 0.0431(15) Uani 1 1 d .
H135 H 0.9116 0.6735 0.0230 0.052 Uiso 1 1 calc R
C136 C 0.8387(3) 0.6512(3) 0.00416(15) 0.061(2) Uani 1 1 d .
H136 H 0.8562 0.6398 -0.0115 0.074 Uiso 1 1 calc R
C137 C 0.8747(3) 0.7199(4) 0.06719(16) 0.066(2) Uani 1 1 d .
N138 N 0.89808(14) 0.73592(10) 0.08263(6) 0.0518(14) Uani 1 1 d G

loop_
_atom_site_aniso_label
_atom_site_aniso_U_11
_atom_site_aniso_U_22
_atom_site_aniso_U_33
_atom_site_aniso_U_23
_atom_site_aniso_U_13
_atom_site_aniso_U_12
Cu1 0.0341(5) 0.0408(5) 0.0439(4) -0.0003(3) -0.0013(3) 0.0002(4)
C1 0.039(4) 0.040(4) 0.050(3) -0.004(3) 0.000(3) 0.004(3)
Cu2 0.0496(6) 0.0529(6) 0.0564(5) -0.0011(4) 0.0023(3) -0.0031(4)
C2 0.035(4) 0.034(4) 0.061(4) 0.016(3) 0.006(3) 0.009(3)
C3 0.043(4) 0.064(5) 0.072(5) -0.003(4) 0.002(3) 0.004(4)
C4 0.038(4) 0.042(4) 0.050(3) 0.005(3) 0.004(3) 0.006(3)
C5 0.031(4) 0.034(4) 0.053(3) -0.011(3) 0.009(2) 0.003(3)
C6 0.041(4) 0.041(4) 0.040(3) 0.002(3) 0.003(2) 0.000(3)
C11 0.033(3) 0.043(4) 0.042(3) 0.001(3) 0.001(2) 0.005(3)
C12 0.041(4) 0.045(4) 0.043(3) -0.005(3) -0.005(2) 0.006(3)
C13 0.041(4) 0.030(4) 0.056(4) -0.001(3) 0.000(3) 0.004(3)
C14 0.030(3) 0.052(4) 0.042(3) 0.010(3) 0.000(2) -0.002(3)
C15 0.055(4) 0.060(5) 0.037(3) 0.002(3) 0.000(3) 0.012(4)
C16 0.044(4) 0.067(5) 0.072(5) -0.002(4) 0.008(3) 0.017(4)
C17 0.056(5) 0.057(5) 0.083(5) 0.001(4) 0.001(4) 0.005(4)
N18 0.066(4) 0.044(4) 0.044(3) -0.001(3) 0.009(2) -0.002(3)
C21 0.039(4) 0.052(5) 0.061(4) -0.001(3) 0.004(3) 0.005(3)
C22 0.034(4) 0.050(5) 0.059(4) 0.005(3) 0.002(3) 0.007(3)
C23 0.052(4) 0.065(5) 0.048(4) 0.001(3) 0.001(3) 0.006(4)
C24 0.037(4) 0.046(4) 0.044(3) -0.003(3) 0.005(2) -0.005(3)
C25 0.049(4) 0.043(4) 0.044(3) -0.010(3) -0.008(3) -0.002(3)
C26 0.024(3) 0.043(4) 0.057(4) 0.006(3) 0.007(2) 0.006(3)
C27 0.044(4) 0.058(5) 0.066(4) 0.001(4) 0.003(3) -0.007(4)
N28 0.049(4) 0.053(4) 0.066(4) -0.001(3) 0.004(3) -0.005(3)
C31 0.048(5) 0.051(5) 0.071(4) 0.004(4) 0.009(3) -0.004(4)
C32 0.049(5) 0.057(5) 0.058(4) 0.001(3) -0.001(3) 0.005(4)
C33 0.037(4) 0.057(5) 0.052(4) 0.002(3) 0.006(3) -0.007(3)
C34 0.055(5) 0.036(4) 0.049(3) 0.008(3) 0.000(3) -0.004(3)
C35 0.052(5) 0.062(5) 0.061(4) 0.004(4) 0.002(3) 0.009(4)
C36 0.032(4) 0.042(4) 0.050(3) 0.012(3) 0.001(2) 0.009(3)
C37 0.048(4) 0.054(5) 0.061(4) -0.002(4) 0.005(3) 0.002(4)
N38 0.050(3) 0.048(4) 0.049(3) 0.001(3) -0.006(2) 0.010(3)
C41 0.042(4) 0.042(5) 0.061(4) 0.002(3) 0.005(3) 0.003(4)
C42 0.064(6) 0.074(7) 0.099(6) 0.010(5) 0.016(4) -0.012(5)
C43 0.045(4) 0.022(4) 0.067(4) -0.001(3) 0.010(3) 0.003(3)
C44 0.051(5) 0.038(5) 0.065(4) 0.006(3) 0.008(3) 0.006(4)
C45 0.047(5) 0.047(5) 0.091(5) -0.002(4) 0.011(3) 0.003(4)
C46 0.039(4) 0.038(4) 0.051(3) 0.009(3) 0.002(3) 0.000(3)
C47 0.040(4) 0.049(5) 0.066(4) 0.001(3) 0.009(3) 0.001(4)
N48 0.050(4) 0.056(4) 0.094(5) -0.002(3) 0.008(3) 0.000(4)
C51 0.040(4) 0.060(6) 0.062(4) 0.000(3) 0.013(3) 0.002(4)
C52 0.027(3) 0.028(4) 0.062(4) -0.002(3) 0.011(3) 0.004(3)
C53 0.089(7) 0.075(6) 0.082(6) 0.006(5) 0.007(5) -0.002(5)
C54 0.039(4) 0.025(4) 0.054(3) 0.003(3) 0.008(3) -0.006(3)
C55 0.040(4) 0.063(6) 0.052(4) 0.001(3) -0.004(3) -0.008(4)
C56 0.041(4) 0.039(4) 0.061(4) 0.006(3) 0.006(3) -0.004(3)
C57 0.049(4) 0.057(5) 0.041(3) 0.000(3) 0.008(3) 0.008(4)
N58 0.036(3) 0.045(4) 0.050(3) -0.003(2) 0.000(2) 0.000(3)
C61 0.029(3) 0.043(4) 0.041(3) -0.002(3) 0.007(2) 0.007(3)
C62 0.044(4) 0.042(4) 0.059(4) -0.002(3) 0.010(3) 0.000(3)
C63 0.047(4) 0.043(4) 0.032(3) -0.001(3) 0.006(2) 0.006(3)
C64 0.046(4) 0.040(4) 0.056(4) 0.005(3) -0.002(3) 0.004(3)
C65 0.055(4) 0.046(4) 0.047(3) -0.007(3) 0.000(3) 0.006(4)
C66 0.053(4) 0.052(5) 0.048(3) 0.006(3) -0.001(3) -0.004(4)
C67 0.049(4) 0.046(5) 0.050(4) 0.006(3) 0.000(3) -0.004(4)
N68 0.069(4) 0.047(4) 0.061(4) 0.005(3) -0.005(3) 0.006(3)
C71 0.031(4) 0.047(4) 0.041(3) -0.003(3) -0.007(2) 0.008(3)
C72 0.033(4) 0.042(4) 0.049(3) -0.006(3) -0.011(2) 0.009(3)
C73 0.052(5) 0.071(6) 0.061(4) -0.005(4) -0.013(3) -0.006(4)
C74 0.062(5) 0.042(4) 0.050(4) -0.005(3) 0.000(3) 0.012(4)
C75 0.056(4) 0.042(5) 0.050(3) 0.001(3) -0.001(3) -0.008(3)
C76 0.051(5) 0.081(6) 0.057(4) -0.004(4) 0.001(3) 0.004(4)
C81 0.036(4) 0.044(4) 0.061(4) -0.001(3) 0.001(3) 0.000(3)
C82 0.043(4) 0.059(5) 0.055(4) -0.008(3) -0.003(3) -0.006(4)
C83 0.051(4) 0.051(5) 0.051(4) -0.005(3) 0.002(3) 0.000(4)
C84 0.041(4) 0.045(4) 0.047(3) -0.002(3) -0.012(3) 0.000(3)
C85 0.033(4) 0.042(4) 0.047(3) -0.001(3) -0.003(2) 0.000(3)
C86 0.042(4) 0.043(4) 0.045(3) 0.002(3) -0.001(2) -0.004(3)
C87 0.027(3) 0.026(4) 0.045(3) -0.002(2) 0.001(2) 0.000(3)
N88 0.048(3) 0.047(4) 0.053(3) -0.004(3) -0.003(2) 0.003(3)
C91 0.032(4) 0.057(5) 0.048(3) 0.000(3) -0.002(2) 0.007(3)
C92 0.041(4) 0.043(4) 0.036(3) -0.003(3) -0.001(2) -0.002(3)
C93 0.030(3) 0.035(4) 0.050(3) 0.001(3) 0.001(2) 0.008(3)
C94 0.044(4) 0.048(4) 0.045(3) -0.009(3) -0.004(3) -0.002(3)
C95 0.066(5) 0.053(5) 0.049(4) -0.006(3) -0.015(3) 0.012(4)
C96 0.047(4) 0.050(5) 0.053(4) 0.007(3) -0.003(3) 0.002(4)
C97 0.062(5) 0.064(5) 0.053(4) -0.002(4) 0.004(3) 0.003(4)
N98 0.052(4) 0.060(4) 0.056(3) 0.003(3) 0.006(3) -0.005(3)
C101 0.040(4) 0.050(5) 0.055(4) -0.004(3) -0.007(3) 0.017(3)
C102 0.044(4) 0.041(4) 0.043(3) -0.006(3) -0.002(3) 0.017(3)
C103 0.057(5) 0.075(6) 0.069(5) 0.001(4) -0.015(3) -0.001(4)
C104 0.045(4) 0.041(5) 0.067(4) 0.003(3) 0.004(3) -0.003(3)
C105 0.060(5) 0.057(5) 0.053(4) 0.001(3) 0.004(3) -0.001(4)
C106 0.047(4) 0.052(5) 0.055(4) -0.001(3) 0.004(3) 0.004(4)
C107 0.066(5) 0.054(5) 0.048(4) -0.007(3) 0.002(3) -0.005(4)
N108 0.103(7) 0.168(11) 0.107(6) -0.006(7) -0.031(5) -0.012(7)
C111 0.063(5) 0.038(4) 0.036(3) -0.001(3) -0.001(3) -0.013(4)
C112 0.084(6) 0.028(4) 0.048(4) 0.002(3) 0.004(3) -0.008(4)
C113 0.046(4) 0.052(5) 0.055(4) 0.009(3) -0.011(3) 0.005(4)
C114 0.036(4) 0.025(4) 0.051(3) 0.001(3) -0.006(2) 0.000(3)
C115 0.069(6) 0.050(5) 0.081(5) 0.005(4) -0.015(4) -0.002(4)
C116 0.051(4) 0.048(5) 0.064(4) 0.000(3) -0.006(3) -0.001(4)
C117 0.058(5) 0.034(4) 0.053(4) -0.010(3) -0.005(3) -0.012(4)
N118 0.093(5) 0.065(5) 0.065(4) -0.019(3) -0.019(3) 0.022(4)
C121 0.062(5) 0.065(6) 0.071(5) 0.003(4) 0.000(4) 0.011(5)
C122 0.055(5) 0.041(4) 0.066(4) -0.007(3) -0.002(3) -0.003(4)
C123 0.044(4) 0.050(5) 0.055(4) -0.007(3) -0.007(3) -0.004(4)
C124 0.055(5) 0.065(7) 0.082(5) 0.008(4) -0.011(4) 0.006(4)
C125 0.078(6) 0.062(6) 0.101(6) -0.006(5) -0.024(5) 0.002(5)
C126 0.054(5) 0.080(7) 0.104(6) 0.013(5) -0.008(4) 0.002(5)
C127 0.073(7) 0.067(7) 0.084(6) -0.006(4) 0.000(5) 0.003(5)
N128 0.061(5) 0.089(6) 0.082(5) -0.013(4) 0.001(4) 0.009(4)
C131 0.043(4) 0.046(4) 0.055(4) 0.000(3) -0.009(3) 0.010(3)
C132 0.087(7) 0.119(9) 0.115(8) -0.002(7) 0.014(6) 0.022(7)
C133 0.066(5) 0.053(5) 0.056(4) -0.007(3) 0.002(3) 0.010(4)
C134 0.053(5) 0.054(5) 0.071(5) -0.019(4) -0.004(3) -0.001(4)
C135 0.027(3) 0.047(4) 0.056(4) -0.003(3) -0.003(2) -0.006(3)
C136 0.047(5) 0.056(5) 0.081(5) -0.017(4) -0.002(3) 0.009(4)
C137 0.058(5) 0.065(6) 0.076(5) -0.019(4) -0.005(4) 0.003(4)
N138 0.049(4) 0.047(4) 0.060(3) 0.002(3) 0.008(3) -0.004(3)

loop_
_atom_type_symbol
_atom_type_description
_atom_type_scat_dispersion_real
_atom_type_scat_dispersion_imag
_atom_type_scat_source
C C 0.0033 0.0016 'International Tables Vol C Tables 4.2.6.8 and 6.1.1.4'
H H 0.0000 0.0000 'International Tables Vol C Tables 4.2.6.8 and 6.1.1.4'
Cu Cu 0.3201 1.2651 'International Tables Vol C Tables 4.2.6.8 and 6.1.1.4'
F F 0.0171 0.0103 'International Tables Vol C Tables 4.2.6.8 and 6.1.1.4'
N N 0.0061 0.0033 'International Tables Vol C Tables 4.2.6.8 and 6.1.1.4'
O O 0.0106 0.0060 'International Tables Vol C Tables 4.2.6.8 and 6.1.1.4'
P P 0.1023 0.0942 'International Tables Vol C Tables 4.2.6.8 and 6.1.1.4'

loop_
_geom_angle_atom_site_label_1
_geom_angle_atom_site_label_2
_geom_angle_atom_site_label_3
_geom_angle
_geom_angle_site_symmetry_1
_geom_angle_site_symmetry_3
N18 Cu1 N38 103.66(9) . 4_755
N18 Cu1 N88 112.45(10) . .
N38 Cu1 N88 111.78(10) 4_755 .
N18 Cu1 N58 106.75(16) . 7_865
N38 Cu1 N58 106.02(16) 4_755 7_865
N88 Cu1 N58 115.30(16) . 7_865
C4 C1 C3 155.2(7) . .
C4 C1 C2 149.0(6) . .
C3 C1 C2 54.7(4) . .
N28 Cu2 N118 103.7(3) 8_565 7_755
N28 Cu2 N98 124.6(2) 8_565 .
N118 Cu2 N98 102.4(3) 7_755 .
N28 Cu2 N138 115.0(2) 8_565 5_765
N118 Cu2 N138 114.7(3) 7_755 5_765
N98 Cu2 N138 96.45(18) . 5_765
C5 C2 C3 151.3(6) . .
C5 C2 C1 149.3(6) . .
C3 C2 C1 58.7(4) . .
C2 C3 C6 150.5(7) . .
C2 C3 C1 66.6(5) . .
C6 C3 C1 142.4(7) . .
C1 C4 C21 121.4(5) . .
C1 C4 C11 118.2(5) . .
C21 C4 C11 120.4(4) . .
C2 C5 C41 123.1(5) . .
C2 C5 C31 117.8(6) . .
C41 C5 C31 119.0(5) . .
C3 C6 C51 116.3(6) . .
C3 C6 C61 123.7(6) . .
C51 C6 C61 119.7(5) . .
C12 C11 C16 120.0 . .
C12 C11 C4 122.6(3) . .
C16 C11 C4 117.4(2) . .
C13 C12 C11 120.0 . .
C13 C12 H12 120.0 . .
C11 C12 H12 120.0 . .
C12 C13 C14 120.0 . .
C12 C13 H13 120.0 . .
C14 C13 H13 120.0 . .
C13 C14 C15 120.0 . .
C13 C14 C17 119.5 . .
C15 C14 C17 120.4 . .
C16 C15 C14 120.0 . .
C16 C15 H15 120.0 . .
C14 C15 H15 120.0 . .
C15 C16 C11 120.0 . .
C15 C16 H16 120.0 . .
C11 C16 H16 120.0 . .
N18 C17 C14 177.5 . .
C17 N18 Cu1 159.34(6) . .
C22 C21 C26 120.5(2) . .
C22 C21 C4 120.7(2) . .
C26 C21 C4 118.8(4) . .
C23 C22 C21 120.9(3) . .
C23 C22 H22 119.5 . .
C21 C22 H22 119.5 . .
C22 C23 C24 118.1(6) . .
C22 C23 H23 121.0 . .
C24 C23 H23 121.0 . .
C25 C24 C27 121.4(6) . .
C25 C24 C23 119.5(6) . .
C27 C24 C23 117.9(6) . .
C24 C25 C26 120.8(6) . .
C24 C25 H25 119.6 . .
C26 C25 H25 119.6 . .
C25 C26 C21 119.2(5) . .
C25 C26 H26 120.4 . .
C21 C26 H26 120.4 . .
N28 C27 C24 176.1(8) . .
C27 N28 Cu2 167.3(6) . 8_566
C32 C31 C36 119.4(6) . .
C32 C31 C5 120.3(6) . .
C36 C31 C5 120.3(6) . .
C31 C32 C33 118.3(6) . .
C31 C32 H32 120.8 . .
C33 C32 H32 120.8 . .
C34 C33 C32 118.8(6) . .
C34 C33 H33 120.6 . .
C32 C33 H33 120.6 . .
C35 C34 C37 126.3(7) . .
C35 C34 C33 117.2(6) . .
C37 C34 C33 116.5(7) . .
C34 C35 C36 128.6(7) . .
C34 C35 H35 115.7 . .
C36 C35 H35 115.7 . .
C35 C36 C31 116.6(6) . .
C35 C36 H36 121.7 . .
C31 C36 H36 121.7 . .
N38 C37 C34 177.7(7) . .
C37 N38 Cu1 167.7(4) . 4_745
C42 C41 C46 120.0(3) . .
C42 C41 C5 120.8(3) . .
C46 C41 C5 119.2(4) . .
C43 C42 C41 120.4(3) . .
C43 C42 H42 119.8 . .
C41 C42 H42 119.8 . .
C42 C43 C44 120.1(6) . .
C42 C43 H43 120.0 . .
C44 C43 H43 120.0 . .
C43 C44 C47 125.0(6) . .
C43 C44 C45 123.1(6) . .
C47 C44 C45 111.5(6) . .
C46 C45 C44 115.2(6) . .
C46 C45 H45 122.4 . .
C44 C45 H45 122.4 . .
C45 C46 C41 121.0(6) . .
C45 C46 H46 119.5 . .
C41 C46 H46 119.5 . .
N48 C47 C44 169.9(7) . .
C52 C51 C56 125.0(6) . .
C52 C51 C6 117.9(6) . .
C56 C51 C6 117.1(6) . .
C53 C52 C51 125.2(7) . .
C53 C52 H52 117.4 . .
C51 C52 H52 117.4 . .
C52 C53 C54 109.3(7) . .
C52 C53 H53 125.3 . .
C54 C53 H53 125.3 . .
C55 C54 C57 119.9(6) . .
C55 C54 C53 123.0(6) . .
C57 C54 C53 116.8(6) . .
C54 C55 C56 122.3(6) . .
C54 C55 H55 118.9 . .
C56 C55 H55 118.9 . .
C51 C56 C55 113.9(6) . .
C51 C56 H56 123.0 . .
C55 C56 H56 123.0 . .
N58 C57 C54 166.7(7) . .
C57 N58 Cu1 170.4(5) . 7_855
C66 C61 C62 127.1(6) . .
C66 C61 C6 116.1(5) . .
C62 C61 C6 116.3(5) . .
C61 C62 C63 118.7(6) . .
C61 C62 H62 120.7 . .
C63 C62 H62 120.7 . .
C64 C63 C62 116.3(5) . .
C64 C63 H63 121.9 . .
C62 C63 H63 121.9 . .
C65 C64 C63 120.1(6) . .
C65 C64 C67 118.6(6) . .
C63 C64 C67 121.3(6) . .
C64 C65 C66 120.7(6) . .
C64 C65 H65 119.6 . .
C66 C65 H65 119.6 . .
C61 C66 C65 117.1(6) . .
C61 C66 H66 121.4 . .
C65 C66 H66 121.4 . .
N68 C67 C64 166.8(7) . .
C74 C71 C73 148.7 . .
C74 C71 C72 152.0 . .
C73 C71 C72 59.0 . .
C75 C72 C73 147.2 . .
C75 C72 C71 145.5 . .
C73 C72 C71 60.3 . .
C76 C73 C72 151.4 . .
C76 C73 C71 147.0 . .
C72 C73 C71 60.7 . .
C71 C74 C81 120.54(11) . .
C71 C74 C91 118.34(10) . .
C81 C74 C91 120.76(19) . .
C72 C75 C101 122.6(3) . .
C72 C75 C111 115.03(16) . .
C101 C75 C111 122.3(3) . .
C73 C76 C131 126.5(3) . .
C73 C76 C121 124.1(3) . .
C131 C76 C121 108.4(4) . .
C82 C81 C86 120.0 . .
C82 C81 C74 117.28(13) . .
C86 C81 C74 122.69(12) . .
C83 C82 C81 120.0 . .
C83 C82 H82 120.0 . .
C81 C82 H82 120.0 . .
C82 C83 C84 120.0 . .
C82 C83 H83 120.0 . .
C84 C83 H83 120.0 . .
C85 C84 C83 120.0 . .
C85 C84 C87 121.3 . .
C83 C84 C87 118.4 . .
C84 C85 C86 120.0 . .
C84 C85 H85 120.0 . .
C86 C85 H85 120.0 . .
C85 C86 C81 120.0 . .
C85 C86 H86 120.0 . .
C81 C86 H86 120.0 . .
N88 C87 C84 176.4 . .
C87 N88 Cu1 174.30(10) . .
C92 C91 C96 122.6(3) . .
C92 C91 C74 119.06(9) . .
C96 C91 C74 118.4(3) . .
C91 C92 C93 122.7(3) . .
C91 C92 H92 118.7 . .
C93 C92 H92 118.7 . .
C92 C93 C94 116.3(5) . .
C92 C93 H93 121.9 . .
C94 C93 H93 121.9 . .
C97 C94 C95 125.1(6) . .
C97 C94 C93 116.1(6) . .
C95 C94 C93 118.8(6) . .
C94 C95 C96 125.7(6) . .
C94 C95 H95 117.2 . .
C96 C95 H95 117.2 . .
C95 C96 C91 112.7(5) . .
C95 C96 H96 123.6 . .
C91 C96 H96 123.6 . .
N98 C97 C94 174.2(8) . .
C97 N98 Cu2 166.1(6) . .
C102 C101 C106 122.1(6) . .
C102 C101 C75 118.5(5) . .
C106 C101 C75 119.3(5) . .
C101 C102 C103 120.4(6) . .
C101 C102 H102 119.8 . .
C103 C102 H102 119.8 . .
C104 C103 C102 117.8(7) . .
C104 C103 H103 121.1 . .
C102 C103 H103 121.1 . .
C103 C104 C105 124.9(7) . .
C103 C104 C107 120.6(7) . .
C105 C104 C107 114.1(7) . .
C104 C105 C106 120.6(6) . .
C104 C105 H105 119.7 . .
C106 C105 H105 119.7 . .
C101 C106 C105 113.9(6) . .
C101 C106 H106 123.0 . .
C105 C106 H106 123.0 . .
N108 C107 C104 168.8(7) . .
C112 C111 C116 119.5(3) . .
C112 C111 C75 120.08(16) . .
C116 C111 C75 120.3(4) . .
C111 C112 C113 121.0(4) . .
C111 C112 H112 119.5 . .
C113 C112 H112 119.5 . .
C112 C113 C114 117.9(6) . .
C112 C113 H113 121.1 . .
C114 C113 H113 121.1 . .
C117 C114 C115 119.3(6) . .
C117 C114 C113 118.7(6) . .
C115 C114 C113 121.2(6) . .
C116 C115 C114 114.2(7) . .
C116 C115 H115 122.9 . .
C114 C115 H115 122.9 . .
C111 C116 C115 125.6(6) . .
C111 C116 H116 117.2 . .
C115 C116 H116 117.2 . .
C114 C117 N118 172.3(7) . .
C117 N118 Cu2 150.9(6) . 7_765
C122 C121 C126 124.7(7) . .
C122 C121 C76 115.5(6) . .
C126 C121 C76 114.4(6) . .
C121 C122 C123 113.1(7) . .
C121 C122 H122 123.4 . .
C123 C122 H122 123.4 . .
C124 C123 C122 123.4(7) . .
C124 C123 H123 118.3 . .
C122 C123 H123 118.3 . .
C123 C124 C127 119.9(8) . .
C123 C124 C125 129.3(7) . .
C127 C124 C125 109.1(7) . .
C126 C125 C124 106.6(7) . .
C126 C125 H125 126.7 . .
C124 C125 H125 126.7 . .
C125 C126 C121 116.6(7) . .
C125 C126 H126 121.7 . .
C121 C126 H126 121.7 . .
N128 C127 C124 176.7(11) . .
C76 C131 C136 116.8(5) . .
C76 C131 C132 120.0(7) . .
C136 C131 C132 123.0(7) . .
C133 C132 C131 113.4(8) . .
C133 C132 H132 123.3 . .
C131 C132 H132 123.3 . .
C132 C133 C134 124.5(7) . .
C132 C133 H133 117.8 . .
C134 C133 H133 117.8 . .
C137 C134 C135 121.3(7) . .
C137 C134 C133 119.4(7) . .
C135 C134 C133 119.1(6) . .
C136 C135 C134 119.5(6) . .
C136 C135 H135 120.2 . .
C134 C135 H135 120.2 . .
C135 C136 C131 120.0(6) . .
C135 C136 H136 120.0 . .
C131 C136 H136 120.0 . .
N138 C137 C134 178.6(10) . .
C137 N138 Cu2 161.7(5) . 5_765

loop_
_geom_bond_atom_site_label_1
_geom_bond_atom_site_label_2
_geom_bond_distance
_geom_bond_site_symmetry_2
Cu1 N18 1.9273(17) .
Cu1 N38 1.952(3) 4_755
Cu1 N88 1.9633(18) .
Cu1 N58 1.990(6) 7_865
C1 C4 1.279(8) .
C1 C3 1.439(9) .
C1 C2 1.545(8) .
Cu2 N28 1.915(6) 8_565
Cu2 N118 1.991(7) 7_755
Cu2 N98 2.002(7) .
Cu2 N138 2.047(4) 5_765
C2 C5 1.293(8) .
C2 C3 1.374(9) .
C3 C6 1.400(8) .
C4 C21 1.499(6) .
C4 C11 1.499(6) .
C5 C41 1.471(6) .
C5 C31 1.502(9) .
C6 C51 1.547(9) .
C6 C61 1.606(9) .
C11 C12 1.3900 .
C11 C16 1.3900 .
C12 C13 1.3900 .
C12 H12 0.9500 .
C13 C14 1.3900 .
C13 H13 0.9500 .
C14 C15 1.3900 .
C14 C17 1.3965 .
C15 C16 1.3900 .
C15 H15 0.9500 .
C16 H16 0.9500 .
C17 N18 1.3024 .
C21 C22 1.3899 .
C21 C26 1.403(6) .
C22 C23 1.386(7) .
C22 H22 0.9500 .
C23 C24 1.451(9) .
C23 H23 0.9500 .
C24 C25 1.373(9) .
C24 C27 1.413(9) .
C25 C26 1.393(8) .
C25 H25 0.9500 .
C26 H26 0.9500 .
C27 N28 1.200(8) .
N28 Cu2 1.915(6) 8_566
C31 C32 1.380(10) .
C31 C36 1.458(9) .
C32 C33 1.444(9) .
C32 H32 0.9500 .
C33 C34 1.442(9) .
C33 H33 0.9500 .
C34 C35 1.276(9) .
C34 C37 1.382(9) .
C35 C36 1.338(9) .
C35 H35 0.9500 .
C36 H36 0.9500 .
C37 N38 1.236(7) .
N38 Cu1 1.952(3) 4_745
C41 C42 1.3898 .
C41 C46 1.420(7) .
C42 C43 1.355(7) .
C42 H42 0.9500 .
C43 C44 1.379(9) .
C43 H43 0.9500 .
C44 C47 1.423(10) .
C44 C45 1.430(10) .
C45 C46 1.408(9) .
C45 H45 0.9500 .
C46 H46 0.9500 .
C47 N48 1.218(9) .
C51 C52 1.351(9) .
C51 C56 1.426(9) .
C52 C53 1.337(10) .
C52 H52 0.9500 .
C53 C54 1.643(11) .
C53 H53 0.9500 .
C54 C55 1.275(9) .
C54 C57 1.412(9) .
C55 C56 1.431(9) .
C55 H55 0.9500 .
C56 H56 0.9500 .
C57 N58 1.203(8) .
N58 Cu1 1.990(6) 7_855
C61 C66 1.287(9) .
C61 C62 1.309(8) .
C62 C63 1.451(9) .
C62 H62 0.9500 .
C63 C64 1.415(9) .
C63 H63 0.9500 .
C64 C65 1.351(8) .
C64 C67 1.421(10) .
C65 C66 1.431(9) .
C65 H65 0.9500 .
C66 H66 0.9500 .
C67 N68 1.103(7) .
C71 C74 1.3421 .
C71 C73 1.4449 .
C71 C72 1.4510 .
C72 C75 1.3988 .
C72 C73 1.4264 .
C73 C76 1.2617 .
C74 C81 1.427(2) .
C74 C91 1.559(3) .
C75 C101 1.438(7) .
C75 C111 1.535(3) .
C76 C131 1.476(7) .
C76 C121 1.558(8) .
C81 C82 1.3900 .
C81 C86 1.3900 .
C82 C83 1.3900 .
C82 H82 0.9500 .
C83 C84 1.3900 .
C83 H83 0.9500 .
C84 C85 1.3900 .
C84 C87 1.4325 .
C85 C86 1.3900 .
C85 H85 0.9500 .
C86 H86 0.9500 .
C87 N88 1.1256 .
C91 C92 1.3901 .
C91 C96 1.456(6) .
C92 C93 1.402(6) .
C92 H92 0.9500 .
C93 C94 1.474(8) .
C93 H93 0.9500 .
C94 C97 1.377(10) .
C94 C95 1.384(9) .
C95 C96 1.415(10) .
C95 H95 0.9500 .
C96 H96 0.9500 .
C97 N98 1.155(9) .
C101 C102 1.392(9) .
C101 C106 1.437(9) .
C102 C103 1.433(10) .
C102 H102 0.9500 .
C103 C104 1.331(10) .
C103 H103 0.9500 .
C104 C105 1.357(9) .
C104 C107 1.374(10) .
C105 C106 1.482(10) .
C105 H105 0.9500 .
C106 H106 0.9500 .
C107 N108 1.308(8) .
C111 C112 1.3897 .
C111 C116 1.390(8) .
C112 C113 1.390(7) .
C112 H112 0.9500 .
C113 C114 1.502(9) .
C113 H113 0.9500 .
C114 C117 1.268(9) .
C114 C115 1.431(10) .
C115 C116 1.416(10) .
C115 H115 0.9500 .
C116 H116 0.9500 .
C117 N118 1.285(10) .
N118 Cu2 1.991(7) 7_765
C121 C122 1.385(10) .
C121 C126 1.542(12) .
C122 C123 1.476(10) .
C122 H122 0.9500 .
C123 C124 1.257(10) .
C123 H123 0.9500 .
C124 C127 1.587(14) .
C124 C125 1.594(12) .
C125 C126 1.514(12) .
C125 H125 0.9500 .
C126 H126 0.9500 .
C127 N128 1.050(10) .
C131 C136 1.488(10) .
C131 C132 1.488(12) .
C132 C133 1.438(13) .
C132 H132 0.9500 .
C133 C134 1.475(10) .
C133 H133 0.9500 .
C134 C137 1.395(10) .
C134 C135 1.461(9) .
C135 C136 1.404(9) .
C135 H135 0.9500 .
C136 H136 0.9500 .
C137 N138 1.046(8) .
N138 Cu2 2.047(3) 5_765

loop_
_geom_torsion_atom_site_label_1
_geom_torsion_atom_site_label_2
_geom_torsion_atom_site_label_3
_geom_torsion_atom_site_label_4
_geom_torsion
_geom_torsion_site_symmetry_1
_geom_torsion_site_symmetry_4
C4 C1 C2 C5 2(2) . .
C3 C1 C2 C5 171.0(14) . .
C4 C1 C2 C3 -168.8(13) . .
C5 C2 C3 C6 18(3) . .
C1 C2 C3 C6 -172.0(15) . .
C5 C2 C3 C1 -170.5(15) . .
C4 C1 C3 C2 166.2(15) . .
C4 C1 C3 C6 -20(2) . .
C2 C1 C3 C6 173.5(13) . .
C3 C1 C4 C21 -150.2(13) . .
C2 C1 C4 C21 7.6(15) . .
C3 C1 C4 C11 31.2(18) . .
C2 C1 C4 C11 -171.1(9) . .
C3 C2 C5 C41 -3.9(18) . .
C1 C2 C5 C41 -167.8(9) . .
C3 C2 C5 C31 179(100) . .
C1 C2 C5 C31 15.0(15) . .
C2 C3 C6 C51 2.2(17) . .
C1 C3 C6 C51 -165.6(9) . .
C2 C3 C6 C61 -172.1(12) . .
C1 C3 C6 C61 20.0(14) . .
C1 C4 C11 C12 -146.5(5) . .
C21 C4 C11 C12 34.9(6) . .
C1 C4 C11 C16 30.4(7) . .
C21 C4 C11 C16 -148.3(4) . .
C16 C11 C12 C13 0.0 . .
C4 C11 C12 C13 176.8(3) . .
C11 C12 C13 C14 0.0 . .
C12 C13 C14 C15 0.0 . .
C12 C13 C14 C17 178.7 . .
C13 C14 C15 C16 0.0 . .
C17 C14 C15 C16 -178.6 . .
C14 C15 C16 C11 0.0 . .
C12 C11 C16 C15 0.0 . .
C4 C11 C16 C15 -177.0(3) . .
C13 C14 C17 N18 -90.08(13) . .
C15 C14 C17 N18 88.57(13) . .
C14 C17 N18 Cu1 135.4(3) . .
N38 Cu1 N18 C17 -84.52(18) 4_755 .
N88 Cu1 N18 C17 154.57(17) . .
N58 Cu1 N18 C17 27.2(2) 7_865 .
C1 C4 C21 C22 -144.0(5) . .
C11 C4 C21 C22 34.6(6) . .
C1 C4 C21 C26 34.0(8) . .
C11 C4 C21 C26 -147.5(5) . .
C26 C21 C22 C23 0.9(5) . .
C4 C21 C22 C23 178.8(5) . .
C21 C22 C23 C24 -4.8(8) . .
C22 C23 C24 C25 10.6(10) . .
C22 C23 C24 C27 177.9(6) . .
C27 C24 C25 C26 -179.6(6) . .
C23 C24 C25 C26 -12.7(10) . .
C24 C25 C26 C21 8.8(9) . .
C22 C21 C26 C25 -2.7(7) . .
C4 C21 C26 C25 179.3(5) . .
C25 C24 C27 N28 -83(11) . .
C23 C24 C27 N28 110(11) . .
C24 C27 N28 Cu2 155(10) . 8_566
C2 C5 C31 C32 34.2(10) . .
C41 C5 C31 C32 -143.2(6) . .
C2 C5 C31 C36 -144.8(7) . .
C41 C5 C31 C36 37.9(9) . .
C36 C31 C32 C33 -3.9(11) . .
C5 C31 C32 C33 177.1(6) . .
C31 C32 C33 C34 11.0(10) . .
C32 C33 C34 C35 -11.4(10) . .
C32 C33 C34 C37 170.9(6) . .
C37 C34 C35 C36 -177.9(7) . .
C33 C34 C35 C36 4.7(12) . .
C34 C35 C36 C31 2.6(12) . .
C32 C31 C36 C35 -2.9(10) . .
C5 C31 C36 C35 176.1(6) . .
C35 C34 C37 N38 -133(19) . .
C33 C34 C37 N38 45(20) . .
C34 C37 N38 Cu1 -43(21) . 4_745
C2 C5 C41 C42 -137.0(5) . .
C31 C5 C41 C42 40.2(6) . .
C2 C5 C41 C46 43.8(7) . .
C31 C5 C41 C46 -139.0(5) . .
C46 C41 C42 C43 -0.3(4) . .
C5 C41 C42 C43 -179.5(5) . .
C41 C42 C43 C44 2.4(7) . .
C42 C43 C44 C47 -177.3(6) . .
C42 C43 C44 C45 -5.3(10) . .
C43 C44 C45 C46 5.8(11) . .
C47 C44 C45 C46 178.8(6) . .
C44 C45 C46 C41 -3.6(9) . .
C42 C41 C46 C45 1.1(7) . .
C5 C41 C46 C45 -179.7(6) . .
C43 C44 C47 N48 -13(5) . .
C45 C44 C47 N48 174(100) . .
C3 C6 C51 C52 44.1(9) . .
C61 C6 C51 C52 -141.3(6) . .
C3 C6 C51 C56 -135.6(7) . .
C61 C6 C51 C56 39.1(8) . .
C56 C51 C52 C53 1.8(12) . .
C6 C51 C52 C53 -177.8(7) . .
C51 C52 C53 C54 7.6(10) . .
C52 C53 C54 C55 -10.5(10) . .
C52 C53 C54 C57 175.6(6) . .
C57 C54 C55 C56 177.1(6) . .
C53 C54 C55 C56 3.3(10) . .
C52 C51 C56 C55 -9.8(10) . .
C6 C51 C56 C55 169.8(5) . .
C54 C55 C56 C51 6.4(9) . .
C55 C54 C57 N58 168(3) . .
C53 C54 C57 N58 -17(3) . .
C54 C57 N58 Cu1 -126(3) . 7_855
C3 C6 C61 C66 29.2(9) . .
C51 C6 C61 C66 -145.0(6) . .
C3 C6 C61 C62 -143.7(7) . .
C51 C6 C61 C62 42.1(8) . .
C66 C61 C62 C63 -0.5(10) . .
C6 C61 C62 C63 171.5(5) . .
C61 C62 C63 C64 -1.7(9) . .
C62 C63 C64 C65 2.9(9) . .
C62 C63 C64 C67 -176.2(6) . .
C63 C64 C65 C66 -2.1(10) . .
C67 C64 C65 C66 177.1(6) . .
C62 C61 C66 C65 1.4(10) . .
C6 C61 C66 C65 -170.5(5) . .
C64 C65 C66 C61 -0.1(10) . .
C65 C64 C67 N68 -118(3) . .
C63 C64 C67 N68 61(3) . .
C74 C71 C72 C75 21.9 . .
C73 C71 C72 C75 -151.5 . .
C74 C71 C72 C73 173.4 . .
C75 C72 C73 C76 -41.6 . .
C71 C72 C73 C76 168.4 . .
C75 C72 C73 C71 150.0 . .
C74 C71 C73 C76 16.2 . .
C72 C71 C73 C76 -169.8 . .
C74 C71 C73 C72 -174.0 . .
C73 C71 C74 C81 -0.89(13) . .
C72 C71 C74 C81 -169.92(13) . .
C73 C71 C74 C91 -174.05(16) . .
C72 C71 C74 C91 16.92(16) . .
C73 C72 C75 C101 -143.8(4) . .
C71 C72 C75 C101 -13.8(4) . .
C73 C72 C75 C111 39.6(2) . .
C71 C72 C75 C111 169.6(2) . .
C72 C73 C76 C131 -161.2(4) . .
C71 C73 C76 C131 0.0(4) . .
C72 C73 C76 C121 31.7(4) . .
C71 C73 C76 C121 -167.1(4) . .
C71 C74 C81 C82 51.25(13) . .
C91 C74 C81 C82 -135.75(17) . .
C71 C74 C81 C86 -130.71(8) . .
C91 C74 C81 C86 42.3(3) . .
C86 C81 C82 C83 0.0 . .
C74 C81 C82 C83 178.09(14) . .
C81 C82 C83 C84 0.0 . .
C82 C83 C84 C85 0.0 . .
C82 C83 C84 C87 -173.6 . .
C83 C84 C85 C86 0.0 . .
C87 C84 C85 C86 173.4 . .
C84 C85 C86 C81 0.0 . .
C82 C81 C86 C85 0.0 . .
C74 C81 C86 C85 -177.99(15) . .
C85 C84 C87 N88 26.78(14) . .
C83 C84 C87 N88 -159.67(14) . .
C84 C87 N88 Cu1 -165.0(12) . .
N18 Cu1 N88 C87 59.1(11) . .
N38 Cu1 N88 C87 -57.0(11) 4_755 .
N58 Cu1 N88 C87 -178(41) 7_865 .
C71 C74 C91 C92 -151.51(6) . .
C81 C74 C91 C92 35.3(3) . .
C71 C74 C91 C96 28.7(4) . .
C81 C74 C91 C96 -144.4(3) . .
C96 C91 C92 C93 -1.0(4) . .
C74 C91 C92 C93 179.2(4) . .
C91 C92 C93 C94 -3.3(6) . .
C92 C93 C94 C97 179.9(6) . .
C92 C93 C94 C95 -1.1(8) . .
C97 C94 C95 C96 -170.5(7) . .
C93 C94 C95 C96 10.5(11) . .
C94 C95 C96 C91 -14.0(10) . .
C92 C91 C96 C95 9.0(7) . .
C74 C91 C96 C95 -171.2(4) . .
C95 C94 C97 N98 32(9) . .
C93 C94 C97 N98 -149(8) . .
C94 C97 N98 Cu2 104(8) . .
N28 Cu2 N98 C97 -130(2) 8_565 .
N118 Cu2 N98 C97 114(2) 7_755 .
N138 Cu2 N98 C97 -4(3) 5_765 .
C72 C75 C101 C102 40.7(7) . .
C111 C75 C101 C102 -142.9(5) . .
C72 C75 C101 C106 -141.4(4) . .
C111 C75 C101 C106 35.0(8) . .
C106 C101 C102 C103 -0.9(10) . .
C75 C101 C102 C103 176.9(6) . .
C101 C102 C103 C104 4.0(10) . .
C102 C103 C104 C105 -6.6(11) . .
C102 C103 C104 C107 -179.4(7) . .
C103 C104 C105 C106 5.8(11) . .
C107 C104 C105 C106 179.0(6) . .
C102 C101 C106 C105 0.0(9) . .
C75 C101 C106 C105 -177.8(5) . .
C104 C105 C106 C101 -2.2(10) . .
C103 C104 C107 N108 5(4) . .
C105 C104 C107 N108 -169(4) . .
C72 C75 C111 C112 -138.48(7) . .
C101 C75 C111 C112 44.9(4) . .
C72 C75 C111 C116 37.6(4) . .
C101 C75 C111 C116 -139.0(5) . .
C116 C111 C112 C113 -3.4(4) . .
C75 C111 C112 C113 172.7(4) . .
C111 C112 C113 C114 7.7(6) . .
C112 C113 C114 C117 -178.6(5) . .
C112 C113 C114 C115 -8.8(9) . .
C117 C114 C115 C116 174.9(6) . .
C113 C114 C115 C116 5.3(9) . .
C112 C111 C116 C115 -0.3(8) . .
C75 C111 C116 C115 -176.4(6) . .
C114 C115 C116 C111 -0.8(10) . .
C115 C114 C117 N118 -84(5) . .
C113 C114 C117 N118 86(5) . .
C114 C117 N118 Cu2 91(6) . 7_765
C73 C76 C121 C122 28.5(7) . .
C131 C76 C121 C122 -140.5(6) . .
C73 C76 C121 C126 -126.6(5) . .
C131 C76 C121 C126 64.3(7) . .
C126 C121 C122 C123 -20.4(10) . .
C76 C121 C122 C123 -172.7(5) . .
C121 C122 C123 C124 8.9(10) . .
C122 C123 C124 C127 -171.9(6) . .
C122 C123 C124 C125 -8.1(13) . .
C123 C124 C125 C126 15.6(12) . .
C127 C124 C125 C126 -179.2(7) . .
C124 C125 C126 C121 -23.3(10) . .
C122 C121 C126 C125 30.3(12) . .
C76 C121 C126 C125 -177.1(6) . .
C123 C124 C127 N128 -141(19) . .
C125 C124 C127 N128 53(20) . .
C73 C76 C131 C136 43.0(7) . .
C121 C76 C131 C136 -148.2(6) . .
C73 C76 C131 C132 -133.5(6) . .
C121 C76 C131 C132 35.3(8) . .
C76 C131 C132 C133 -179.6(6) . .
C136 C131 C132 C133 4.1(12) . .
C131 C132 C133 C134 -6.4(13) . .
C132 C133 C134 C137 -172.8(9) . .
C132 C133 C134 C135 2.1(12) . .
C137 C134 C135 C136 180.0(7) . .
C133 C134 C135 C136 5.1(11) . .
C134 C135 C136 C131 -7.2(11) . .
C76 C131 C136 C135 -173.8(6) . .
C132 C131 C136 C135 2.6(12) . .
C135 C134 C137 N138 -89(39) . .
C133 C134 C137 N138 86(39) . .
C134 C137 N138 Cu2 77(39) . 5_765

loop_
_platon_squeeze_void_nr
_platon_squeeze_void_average_x
_platon_squeeze_void_average_y
_platon_squeeze_void_average_z
_platon_squeeze_void_volume
_platon_squeeze_void_count_electrons
_platon_squeeze_void_content
1 -0.013 -0.006 0.001 17243 9476 ' '
